data_4506186
loop_
_publ_author_name
'Terada, Sho'
'Katagiri, Kosuke'
'Masu, Hyuma'
'Danjo, Hiroshi'
'Sei, Yoshihisa'
'Kawahata, Masatoshi'
'Tominaga, Masahide'
'Yamaguchi, Kentaro'
'Azumaya, Isao'

_publ_section_title
;
 Polymorphism of Aromatic Sulfonamides with Fluorine Groups
;
_journal_issue 6
_journal_name_full 'Crystal Growth &amp; Design'
_journal_page_first 2908
_journal_paper_doi 10.1021/cg300098q
_journal_volume 12
_journal_year 2012
_chemical_formula_sum 'C22 H18 F5 N O4 S'
_chemical_formula_weight 487.43
_chemical_name_systematic
; 
 ? 
;
_space_group_IT_number 14
_symmetry_cell_setting monoclinic
_symmetry_space_group_name_Hall '-P 2yn'
_symmetry_space_group_name_H-M 'P 1 21/n 1'
_atom_sites_solution_hydrogens geom
_atom_sites_solution_primary direct
_atom_sites_solution_secondary difmap
_audit_creation_method SHELXL-97
_cell_angle_alpha 90.00
_cell_angle_beta 101.286(4)
_cell_angle_gamma 90.00
_cell_formula_units_Z 4
_cell_length_a 9.363(3)
_cell_length_b 24.015(8)
_cell_length_c 9.747(3)
_cell_measurement_reflns_used 3641
_cell_measurement_temperature 120
_cell_measurement_theta_max 20.06
_cell_measurement_theta_min 2.37
_cell_volume 2149.3(12)
_computing_cell_refinement 'APEX2 (Bruker AXS, 2006)'
_computing_data_collection 'APEX2 (Bruker AXS, 2006)'
_computing_data_reduction 'SAINT (Bruker AXS, 2004)'
_computing_molecular_graphics 'XSHEL (Bruker AXS,2002)'
_computing_publication_material 'XCIF (Bruker AXS, 2001)'
_computing_structure_refinement 'SHELXL-97 (Sheldrick, 1997)'
_computing_structure_solution 'SHELXS-97 (Sheldrick, 1997)'
_diffrn_ambient_temperature 120
_diffrn_detector_area_resol_mean 8.333
_diffrn_measured_fraction_theta_full 0.980
_diffrn_measured_fraction_theta_max 0.980
_diffrn_measurement_device_type 'Bruker APEXII CCD area detector'
_diffrn_measurement_method 'phi and omega scans'
_diffrn_radiation_monochromator graphite
_diffrn_radiation_source 'sealed tube'
_diffrn_radiation_type MoK\a
_diffrn_radiation_wavelength 0.71073
_diffrn_reflns_av_R_equivalents 0.0165
_diffrn_reflns_av_sigmaI/netI 0.0198
_diffrn_reflns_limit_h_max 7
_diffrn_reflns_limit_h_min -9
_diffrn_reflns_limit_k_max 21
_diffrn_reflns_limit_k_min -23
_diffrn_reflns_limit_l_max 9
_diffrn_reflns_limit_l_min -8
_diffrn_reflns_number 5364
_diffrn_reflns_theta_full 20.14
_diffrn_reflns_theta_max 20.14
_diffrn_reflns_theta_min 1.70
_exptl_absorpt_coefficient_mu 0.224
_exptl_absorpt_correction_T_max 0.9566
_exptl_absorpt_correction_T_min 0.8963
_exptl_absorpt_correction_type empirical
_exptl_absorpt_process_details
;
SADABS Sheldrick 1996
;
_exptl_crystal_colour colorless
_exptl_crystal_density_diffrn 1.506
_exptl_crystal_density_method 'not measured'
_exptl_crystal_description prismatic
_exptl_crystal_F_000 1000
_exptl_crystal_size_max 0.50
_exptl_crystal_size_mid 0.30
_exptl_crystal_size_min 0.20
_refine_diff_density_max 0.994
_refine_diff_density_min -0.559
_refine_diff_density_rms 0.077
_refine_ls_extinction_coef 0.0031(10)
_refine_ls_extinction_expression Fc^*^=kFc[1+0.001xFc^2^\l^3^/sin(2\q)]^-1/4^
_refine_ls_extinction_method SHELXL
_refine_ls_goodness_of_fit_ref 1.139
_refine_ls_hydrogen_treatment constr
_refine_ls_matrix_type full
_refine_ls_number_parameters 299
_refine_ls_number_reflns 2001
_refine_ls_number_restraints 0
_refine_ls_restrained_S_all 1.139
_refine_ls_R_factor_all 0.0846
_refine_ls_R_factor_gt 0.0795
_refine_ls_shift/su_max 0.000
_refine_ls_shift/su_mean 0.000
_refine_ls_structure_factor_coef Fsqd
_refine_ls_weighting_details 'calc w=1/[\s^2^(Fo^2^)+(0.0569P)^2^+12.9223P] where P=(Fo^2^+2Fc^2^)/3'
_refine_ls_weighting_scheme calc
_refine_ls_wR_factor_gt 0.1864
_refine_ls_wR_factor_ref 0.1900
_reflns_number_gt 1829
_reflns_number_total 2001
_reflns_threshold_expression >2sigma(I)
_cod_data_source_file cg300098q_si_001.cif
_cod_data_source_block compound5c
_cod_depositor_comments
;
The following automatic conversions were performed:

'_symmetry_cell_setting' value 'Monoclinic' changed to 'monoclinic'
according to /home/saulius/struct/CIF-dictionaries/cif_core.dic
dictionary named 'cif_core.dic' version 2.4.1 from 2010-06-29.

Automatic conversion script
Id: cif_fix_values 1891 2012-01-12 08:04:46Z andrius 
;
_cod_original_cell_volume 2149.2(13)
_cod_original_sg_symbol_H-M 'P2(1)/n  '
_cod_database_code 4506186

loop_
_symmetry_equiv_pos_as_xyz
'x, y, z'
'-x+1/2, y+1/2, -z+1/2'
'-x, -y, -z'
'x-1/2, -y-1/2, z-1/2'

loop_
_atom_site_label
_atom_site_type_symbol
_atom_site_fract_x
_atom_site_fract_y
_atom_site_fract_z
_atom_site_U_iso_or_equiv
_atom_site_adp_type
_atom_site_occupancy
_atom_site_symmetry_multiplicity
_atom_site_calc_flag
_atom_site_refinement_flags
S1 S 0.4372(2) 0.10943(9) 0.3797(2) 0.0529(8) Uani 1 1 d .
O1 O 0.3644(7) 0.0968(2) 0.2401(5) 0.0683(18) Uani 1 1 d .
O2 O 0.5883(6) 0.0967(3) 0.4258(6) 0.0654(18) Uani 1 1 d .
N1 N 0.3430(7) 0.0802(3) 0.4832(6) 0.0474(17) Uani 1 1 d .
H1 H 0.2591 0.0646 0.4464 0.057 Uiso 1 1 calc R
O3 O 0.1715(5) 0.12707(19) 0.6548(5) 0.0371(13) Uani 1 1 d .
O4 O 1.0604(7) 0.0489(4) 0.3695(7) 0.106(3) Uani 1 1 d .
F1 F 0.1658(4) 0.1770(2) 0.2983(4) 0.0531(13) Uani 1 1 d .
F5 F 0.6682(4) 0.1991(2) 0.5065(4) 0.0587(14) Uani 1 1 d .
F2 F 0.1350(5) 0.2885(2) 0.2927(4) 0.0609(14) Uani 1 1 d .
F3 F 0.3682(6) 0.3551(2) 0.3969(5) 0.0691(15) Uani 1 1 d .
F4 F 0.6323(5) 0.3088(2) 0.5053(4) 0.0659(15) Uani 1 1 d .
C8 C 0.3037(7) 0.1020(3) 0.7183(7) 0.0307(18) Uani 1 1 d .
C13 C 0.1646(7) 0.1852(3) 0.6538(6) 0.0252(17) Uani 1 1 d .
C7 C 0.3914(8) 0.0786(3) 0.6335(7) 0.0339(19) Uani 1 1 d .
C16 C 0.1291(9) 0.3003(3) 0.6392(7) 0.039(2) Uani 1 1 d .
H16 H 0.1175 0.3396 0.6340 0.047 Uiso 1 1 calc R
C18 C 0.2800(7) 0.2191(3) 0.7092(6) 0.0289(18) Uani 1 1 d .
H18 H 0.3710 0.2034 0.7519 0.035 Uiso 1 1 calc R
C9 C 0.3405(8) 0.0975(3) 0.8633(7) 0.0342(18) Uani 1 1 d .
H9 H 0.2789 0.1128 0.9205 0.041 Uiso 1 1 calc R
C3 C 0.2673(8) 0.2654(4) 0.3450(7) 0.038(2) Uani 1 1 d .
C12 C 0.5189(8) 0.0508(3) 0.6962(8) 0.041(2) Uani 1 1 d .
H12 H 0.5783 0.0339 0.6393 0.049 Uiso 1 1 calc R
C14 C 0.0299(8) 0.2077(3) 0.5906(7) 0.0338(19) Uani 1 1 d .
H14 H -0.0491 0.1839 0.5526 0.041 Uiso 1 1 calc R
C1 C 0.4181(8) 0.1835(3) 0.3984(7) 0.0361(19) Uani 1 1 d .
C17 C 0.2621(8) 0.2772(3) 0.7021(7) 0.0358(19) Uani 1 1 d .
H17 H 0.3413 0.3008 0.7404 0.043 Uiso 1 1 calc R
C5 C 0.5162(9) 0.2757(4) 0.4517(7) 0.043(2) Uani 1 1 d .
C10 C 0.4679(9) 0.0704(3) 0.9229(7) 0.0380(19) Uani 1 1 d .
H10 H 0.4936 0.0673 1.0218 0.046 Uiso 1 1 calc R
C2 C 0.2844(8) 0.2092(4) 0.3473(7) 0.038(2) Uani 1 1 d .
C15 C 0.0132(8) 0.2656(3) 0.5843(7) 0.038(2) Uani 1 1 d .
H15 H -0.0779 0.2813 0.5420 0.045 Uiso 1 1 calc R
C6 C 0.5339(8) 0.2188(4) 0.4525(7) 0.042(2) Uani 1 1 d .
C4 C 0.3842(10) 0.2994(4) 0.3980(8) 0.045(2) Uani 1 1 d .
C11 C 0.5591(8) 0.0477(3) 0.8408(8) 0.042(2) Uani 1 1 d .
H11 H 0.6478 0.0303 0.8832 0.051 Uiso 1 1 calc R
C19 C 0.9175(10) 0.0636(5) 0.3740(10) 0.080(3) Uani 1 1 d .
H19A H 0.9106 0.1038 0.3933 0.096 Uiso 1 1 calc R
H19B H 0.8823 0.0423 0.4479 0.096 Uiso 1 1 calc R
C20 C 0.8275(10) 0.0490(4) 0.2284(10) 0.078(3) Uani 1 1 d .
H20A H 0.7438 0.0247 0.2356 0.094 Uiso 1 1 calc R
H20B H 0.7916 0.0829 0.1749 0.094 Uiso 1 1 calc R
C22 C 1.0632(17) 0.0187(10) 0.233(2) 0.33(2) Uani 1 1 d .
H22A H 1.1290 0.0379 0.1799 0.402 Uiso 1 1 calc R
H22B H 1.0971 -0.0201 0.2507 0.402 Uiso 1 1 calc R
C21 C 0.9353(14) 0.0196(8) 0.1655(15) 0.181(9) Uani 1 1 d .
H21A H 0.9023 -0.0194 0.1483 0.218 Uiso 1 1 calc R
H21B H 0.9359 0.0367 0.0732 0.218 Uiso 1 1 calc R

loop_
_atom_site_aniso_label
_atom_site_aniso_U_11
_atom_site_aniso_U_22
_atom_site_aniso_U_33
_atom_site_aniso_U_23
_atom_site_aniso_U_13
_atom_site_aniso_U_12
S1 0.0616(17) 0.0685(16) 0.0357(13) 0.0060(11) 0.0266(11) 0.0156(12)
O1 0.106(5) 0.076(4) 0.026(3) -0.005(3) 0.020(3) 0.009(4)
O2 0.050(4) 0.087(5) 0.070(4) 0.023(3) 0.038(3) 0.031(3)
N1 0.057(4) 0.058(4) 0.029(4) -0.001(3) 0.013(3) -0.002(3)
O3 0.030(3) 0.039(3) 0.040(3) -0.004(2) 0.001(2) 0.003(2)
O4 0.065(5) 0.175(8) 0.074(5) -0.049(5) 0.002(4) -0.009(5)
F1 0.034(3) 0.093(4) 0.032(2) -0.005(2) 0.007(2) -0.006(3)
F5 0.025(3) 0.117(4) 0.034(2) 0.010(3) 0.007(2) 0.014(3)
F2 0.047(3) 0.103(4) 0.035(3) 0.017(2) 0.015(2) 0.031(3)
F3 0.091(4) 0.068(4) 0.055(3) 0.005(3) 0.031(3) 0.007(3)
F4 0.056(3) 0.103(4) 0.041(3) -0.013(3) 0.017(2) -0.025(3)
C8 0.024(4) 0.034(4) 0.033(5) -0.004(3) 0.002(4) 0.000(3)
C13 0.019(4) 0.038(5) 0.019(4) 0.002(3) 0.004(3) 0.004(4)
C7 0.036(5) 0.042(5) 0.025(4) -0.001(4) 0.009(4) 0.001(4)
C16 0.051(6) 0.041(5) 0.030(4) 0.009(4) 0.018(4) 0.017(5)
C18 0.022(4) 0.042(5) 0.023(4) 0.004(3) 0.004(3) 0.012(4)
C9 0.036(5) 0.034(4) 0.031(5) -0.004(3) 0.004(4) 0.010(4)
C3 0.023(5) 0.069(7) 0.024(4) 0.004(4) 0.006(4) 0.012(5)
C12 0.039(5) 0.045(5) 0.042(5) -0.002(4) 0.019(4) 0.005(4)
C14 0.024(5) 0.054(6) 0.024(4) -0.005(4) 0.005(3) 0.003(4)
C1 0.023(5) 0.073(6) 0.014(4) 0.004(4) 0.006(3) 0.009(4)
C17 0.038(5) 0.048(5) 0.024(4) 0.000(4) 0.013(4) -0.005(4)
C5 0.035(6) 0.074(7) 0.025(4) -0.003(4) 0.017(4) -0.005(5)
C10 0.056(5) 0.032(4) 0.025(4) -0.001(3) 0.006(4) -0.003(4)
C2 0.025(5) 0.074(7) 0.015(4) -0.004(4) 0.004(4) 0.001(5)
C15 0.032(5) 0.057(6) 0.026(4) 0.006(4) 0.009(4) 0.015(4)
C6 0.019(5) 0.088(8) 0.022(4) 0.011(4) 0.009(4) 0.019(5)
C4 0.063(7) 0.051(6) 0.029(4) 0.006(4) 0.028(5) 0.012(5)
C11 0.043(5) 0.041(5) 0.043(5) 0.005(4) 0.006(4) 0.006(4)
C19 0.055(7) 0.113(9) 0.085(7) 0.019(6) 0.045(6) 0.045(6)
C20 0.060(6) 0.086(7) 0.078(7) -0.035(6) -0.011(6) -0.002(5)
C22 0.117(13) 0.44(3) 0.35(3) -0.37(3) -0.183(16) 0.175(17)
C21 0.081(10) 0.34(2) 0.129(12) -0.165(15) 0.026(9) -0.026(12)

loop_
_atom_type_symbol
_atom_type_description
_atom_type_scat_dispersion_real
_atom_type_scat_dispersion_imag
_atom_type_scat_source
C C 0.0033 0.0016 'International Tables Vol C Tables 4.2.6.8 and 6.1.1.4'
H H 0.0000 0.0000 'International Tables Vol C Tables 4.2.6.8 and 6.1.1.4'
N N 0.0061 0.0033 'International Tables Vol C Tables 4.2.6.8 and 6.1.1.4'
O O 0.0106 0.0060 'International Tables Vol C Tables 4.2.6.8 and 6.1.1.4'
F F 0.0171 0.0103 'International Tables Vol C Tables 4.2.6.8 and 6.1.1.4'
S S 0.1246 0.1234 'International Tables Vol C Tables 4.2.6.8 and 6.1.1.4'

loop_
_geom_angle_atom_site_label_1
_geom_angle_atom_site_label_2
_geom_angle_atom_site_label_3
_geom_angle
O1 S1 O2 120.7(4)
O1 S1 N1 106.5(4)
O2 S1 N1 109.6(3)
O1 S1 C1 105.6(3)
O2 S1 C1 106.9(4)
N1 S1 C1 106.7(3)
C7 N1 S1 122.7(5)
C7 N1 H1 118.7
S1 N1 H1 118.7
C13 O3 C8 117.8(5)
C19 O4 C22 109.2(8)
C7 C8 C9 120.9(6)
C7 C8 O3 118.8(6)
C9 C8 O3 120.1(6)
C18 C13 C14 121.1(7)
C18 C13 O3 123.8(6)
C14 C13 O3 115.1(6)
C8 C7 C12 119.0(6)
C8 C7 N1 119.1(6)
C12 C7 N1 121.7(6)
C15 C16 C17 119.7(7)
C15 C16 H16 120.2
C17 C16 H16 120.2
C13 C18 C17 119.4(6)
C13 C18 H18 120.3
C17 C18 H18 120.3
C10 C9 C8 119.0(6)
C10 C9 H9 120.5
C8 C9 H9 120.5
C2 C3 F2 120.4(7)
C2 C3 C4 119.8(7)
F2 C3 C4 119.8(8)
C11 C12 C7 120.5(7)
C11 C12 H12 119.8
C7 C12 H12 119.8
C13 C14 C15 119.1(7)
C13 C14 H14 120.5
C15 C14 H14 120.5
C6 C1 C2 116.2(7)
C6 C1 S1 123.6(6)
C2 C1 S1 120.0(6)
C16 C17 C18 120.4(7)
C16 C17 H17 119.8
C18 C17 H17 119.8
F4 C5 C4 119.7(8)
F4 C5 C6 119.4(8)
C4 C5 C6 120.9(8)
C9 C10 C11 121.3(7)
C9 C10 H10 119.4
C11 C10 H10 119.4
C3 C2 F1 118.3(7)
C3 C2 C1 122.6(7)
F1 C2 C1 119.1(8)
C16 C15 C14 120.4(7)
C16 C15 H15 119.8
C14 C15 H15 119.8
F5 C6 C5 116.9(8)
F5 C6 C1 121.9(8)
C5 C6 C1 121.2(7)
F3 C4 C5 120.5(8)
F3 C4 C3 120.3(8)
C5 C4 C3 119.3(8)
C12 C11 C10 119.2(7)
C12 C11 H11 120.4
C10 C11 H11 120.4
O4 C19 C20 105.6(7)
O4 C19 H19A 110.6
C20 C19 H19A 110.6
O4 C19 H19B 110.6
C20 C19 H19B 110.6
H19A C19 H19B 108.7
C21 C20 C19 101.4(8)
C21 C20 H20A 111.5
C19 C20 H20A 111.5
C21 C20 H20B 111.5
C19 C20 H20B 111.5
H20A C20 H20B 109.3
C21 C22 O4 105.8(12)
C21 C22 H22A 110.6
O4 C22 H22A 110.6
C21 C22 H22B 110.6
O4 C22 H22B 110.6
H22A C22 H22B 108.7
C22 C21 C20 117.4(11)
C22 C21 H21A 108.0
C20 C21 H21A 108.0
C22 C21 H21B 108.0
C20 C21 H21B 108.0
H21A C21 H21B 107.2

loop_
_geom_bond_atom_site_label_1
_geom_bond_atom_site_label_2
_geom_bond_distance
S1 O1 1.430(6)
S1 O2 1.432(6)
S1 N1 1.624(6)
S1 C1 1.801(8)
N1 C7 1.447(9)
N1 H1 0.8800
O3 C13 1.398(8)
O3 C8 1.406(8)
O4 C19 1.392(10)
O4 C22 1.524(15)
F1 C2 1.361(8)
F5 C6 1.351(8)
F2 C3 1.362(8)
F3 C4 1.347(9)
F4 C5 1.366(9)
C8 C7 1.392(9)
C8 C9 1.392(9)
C13 C18 1.376(9)
C13 C14 1.398(9)
C7 C12 1.401(10)
C16 C15 1.389(10)
C16 C17 1.391(10)
C16 H16 0.9500
C18 C17 1.404(10)
C18 H18 0.9500
C9 C10 1.382(10)
C9 H9 0.9500
C3 C2 1.360(11)
C3 C4 1.381(11)
C12 C11 1.388(10)
C12 H12 0.9500
C14 C15 1.400(10)
C14 H14 0.9500
C1 C6 1.396(11)
C1 C2 1.397(10)
C17 H17 0.9500
C5 C4 1.367(11)
C5 C6 1.375(11)
C10 C11 1.391(10)
C10 H10 0.9500
C15 H15 0.9500
C11 H11 0.9500
C19 C20 1.542(13)
C19 H19A 0.9900
C19 H19B 0.9900
C20 C21 1.461(15)
C20 H20A 0.9900
C20 H20B 0.9900
C22 C21 1.247(16)
C22 H22A 0.9900
C22 H22B 0.9900
C21 H21A 0.9900
C21 H21B 0.9900

loop_
_cod_related_entry_id
_cod_related_entry_database
_cod_related_entry_code
1 ChemSpider 30652445
